data_7005745
loop_
_publ_author_name
'Davies, Robert P.'
'Less, Robert J.'
'Lickiss, Paul D.'
'White, Andrew J. P.'

_publ_section_title
;
 Framework materials assembled from magnesium carboxylate building
 units.
;
_journal_issue 24
_journal_name_full 'Dalton transactions (Cambridge, England : 2003)'
_journal_page_first 2528
_journal_page_last 2535
_journal_paper_doi 10.1039/b705028c
_journal_year 2007
_chemical_formula_moiety 'C17 H22 Mg N2 O8, (C4 H9 N O)0.33'
_chemical_formula_sum 'C18.33 H25 Mg N2.33 O8.33'
_chemical_formula_weight 435.72
_chemical_name_systematic
;
?
;
_space_group_IT_number 167
_symmetry_cell_setting rhombohedral
_symmetry_space_group_name_Hall '-R 3 2"c'
_symmetry_space_group_name_H-M 'R -3 c :H'
_atom_sites_solution_hydrogens geom
_atom_sites_solution_primary direct
_atom_sites_solution_secondary difmap
_audit_creation_method SHELXL-97
_cell_angle_alpha 90.00
_cell_angle_beta 90.00
_cell_angle_gamma 120.00
_cell_formula_units_Z 18
_cell_length_a 16.5986(19)
_cell_length_b 16.5986(19)
_cell_length_c 43.035(7)
_cell_measurement_reflns_used 73632
_cell_measurement_temperature 173(2)
_cell_measurement_theta_max 70.7665
_cell_measurement_theta_min 3.0722
_cell_volume 10268(2)
_computing_cell_refinement 'CrysAlis RED, Oxford Diffraction Ltd'
_computing_data_collection 'CrysAlis CCD, Oxford Diffraction Ltd'
_computing_data_reduction 'CrysAlis RED, Oxford Diffraction Ltd'
_computing_molecular_graphics 'Bruker SHELXTL'
_computing_publication_material 'Bruker SHELXTL'
_computing_structure_refinement 'SHELXL-97 (Sheldrick, 1997)'
_computing_structure_solution 'SHELXS-97 (Sheldrick, 1990)'
_diffrn_ambient_temperature 173(2)
_diffrn_detector_area_resol_mean 8.2556
_diffrn_measured_fraction_theta_full 0.988
_diffrn_measured_fraction_theta_max 0.988
_diffrn_measurement_device_type 'OD Xcalibur PX Ultra'
_diffrn_measurement_method 'omega scans'
_diffrn_radiation_monochromator graphite
_diffrn_radiation_source 'Enhance Ultra (Cu) X-ray Source'
_diffrn_radiation_type CuK\a
_diffrn_radiation_wavelength 1.54248
_diffrn_reflns_av_R_equivalents 0.0215
_diffrn_reflns_av_sigmaI/netI 0.0044
_diffrn_reflns_limit_h_max 20
_diffrn_reflns_limit_h_min -20
_diffrn_reflns_limit_k_max 20
_diffrn_reflns_limit_k_min -20
_diffrn_reflns_limit_l_max 52
_diffrn_reflns_limit_l_min -52
_diffrn_reflns_number 81984
_diffrn_reflns_theta_full 70.83
_diffrn_reflns_theta_max 70.83
_diffrn_reflns_theta_min 3.70
_exptl_absorpt_coefficient_mu 1.089
_exptl_absorpt_correction_T_max 1.03004
_exptl_absorpt_correction_T_min 0.95712
_exptl_absorpt_correction_type multi-scan
_exptl_absorpt_process_details
;
CrysAlis RED, Oxford Diffraction Ltd.,
Version 1.171.30.2 (release 11-05-2006 CrysAlis171 .NET)
(compiled May 11 2006,17:41:17)
Empirical absorption correction using spherical harmonics,
implemented in SCALE3 ABSPACK scaling algorithm.
;
_exptl_crystal_colour Colourless
_exptl_crystal_density_diffrn 1.268
_exptl_crystal_density_method 'not measured'
_exptl_crystal_description prisms
_exptl_crystal_F_000 4140
_exptl_crystal_size_max 0.22
_exptl_crystal_size_mid 0.20
_exptl_crystal_size_min 0.20
_refine_diff_density_max 0.348
_refine_diff_density_min -0.268
_refine_diff_density_rms 0.054
_refine_ls_extinction_method none
_refine_ls_goodness_of_fit_ref 1.069
_refine_ls_hydrogen_treatment mixed
_refine_ls_matrix_type full
_refine_ls_number_parameters 185
_refine_ls_number_reflns 2178
_refine_ls_number_restraints 90
_refine_ls_restrained_S_all 1.094
_refine_ls_R_factor_all 0.0543
_refine_ls_R_factor_gt 0.0529
_refine_ls_shift/su_max 0.000
_refine_ls_shift/su_mean 0.000
_refine_ls_structure_factor_coef Fsqd
_refine_ls_weighting_details 'calc w=1/[\s^2^(Fo^2^)+(0.0745P)^2^+21.3460P] where P=(Fo^2^+2Fc^2^)/3'
_refine_ls_weighting_scheme calc
_refine_ls_wR_factor_gt 0.1432
_refine_ls_wR_factor_ref 0.1441
_reflns_number_gt 2074
_reflns_number_total 2178
_reflns_threshold_expression >2sigma(I)
_cod_data_source_file b705028c.txt
_cod_data_source_block Compound_4
_cod_depositor_comments
;
The following automatic conversions were performed:
'_symmetry_cell_setting' value 'Rhombohedral' changed to 'rhombohedral'
according to '/home/saulius/struct/CIF-dictionaries/cif_core.dic'
dictionary named 'cif_core.dic' version 2.4.1 from 2010-06-29.

Automatic conversion script
Id: cif_fix_enum 1527 2010-12-29 10:47:43Z saulius 
;
_cod_original_sg_symbol_H-M R-3c
_cod_database_code 7005745

loop_
_symmetry_equiv_pos_as_xyz
'x, y, z'
'-y, x-y, z'
'-x+y, -x, z'
'y, x, -z+1/2'
'x-y, -y, -z+1/2'
'-x, -x+y, -z+1/2'
'x+2/3, y+1/3, z+1/3'
'-y+2/3, x-y+1/3, z+1/3'
'-x+y+2/3, -x+1/3, z+1/3'
'y+2/3, x+1/3, -z+5/6'
'x-y+2/3, -y+1/3, -z+5/6'
'-x+2/3, -x+y+1/3, -z+5/6'
'x+1/3, y+2/3, z+2/3'
'-y+1/3, x-y+2/3, z+2/3'
'-x+y+1/3, -x+2/3, z+2/3'
'y+1/3, x+2/3, -z+7/6'
'x-y+1/3, -y+2/3, -z+7/6'
'-x+1/3, -x+y+2/3, -z+7/6'
'-x, -y, -z'
'y, -x+y, -z'
'x-y, x, -z'
'-y, -x, z-1/2'
'-x+y, y, z-1/2'
'x, x-y, z-1/2'
'-x+2/3, -y+1/3, -z+1/3'
'y+2/3, -x+y+1/3, -z+1/3'
'x-y+2/3, x+1/3, -z+1/3'
'-y+2/3, -x+1/3, z-1/6'
'-x+y+2/3, y+1/3, z-1/6'
'x+2/3, x-y+1/3, z-1/6'
'-x+1/3, -y+2/3, -z+2/3'
'y+1/3, -x+y+2/3, -z+2/3'
'x-y+1/3, x+2/3, -z+2/3'
'-y+1/3, -x+2/3, z+1/6'
'-x+y+1/3, y+2/3, z+1/6'
'x+1/3, x-y+2/3, z+1/6'

loop_
_atom_site_label
_atom_site_type_symbol
_atom_site_fract_x
_atom_site_fract_y
_atom_site_fract_z
_atom_site_U_iso_or_equiv
_atom_site_adp_type
_atom_site_occupancy
_atom_site_symmetry_multiplicity
_atom_site_calc_flag
_atom_site_refinement_flags
_atom_site_disorder_assembly
_atom_site_disorder_group
Mg Mg 0.6667 0.01073(5) 0.0833 0.0266(3) Uani 1 2 d SD . .
O1 O 0.74170(9) 0.15905(9) 0.07851(4) 0.0383(4) Uani 1 1 d . . .
O2 O 0.77600(9) -0.00943(9) 0.07570(4) 0.0412(4) Uani 1 1 d . . .
O3 O 0.75009(10) -0.15164(10) 0.08544(6) 0.0704(7) Uani 1 1 d D . .
H3 H 0.6890(10) -0.176(4) 0.0894(14) 0.08(2) Uiso 0.50 1 d PD . .
C1 C 0.6667 0.15870(14) 0.0833 0.0310(6) Uani 1 2 d S . .
C2 C 0.6667 0.24935(14) 0.0833 0.0291(5) Uani 1 2 d S . .
C3 C 0.75045(14) 0.3333 0.0833 0.0299(5) Uani 1 2 d S . .
H3A H 0.8077 0.3333 0.0833 0.036 Uiso 1 2 calc SR . .
C4 C 0.80268(12) -0.06523(12) 0.08085(5) 0.0354(5) Uani 1 1 d . . .
C5 C 0.90512(12) -0.03182(13) 0.08161(5) 0.0323(4) Uani 1 1 d . . .
C6 C 0.93696(12) -0.09497(11) 0.08175(5) 0.0326(4) Uani 1 1 d . . .
H6A H 0.8938 -0.1599 0.0820 0.039 Uiso 1 1 calc R . .
O10 O 0.70266(13) 0.02358(12) 0.12906(4) 0.0564(5) Uani 1 1 d D . .
C10 C 0.6869(4) 0.0296(5) 0.15610(9) 0.0586(15) Uani 0.695(14) 1 d PDU A 1
C11 C 0.5979(5) 0.0302(8) 0.16476(13) 0.099(2) Uani 0.695(14) 1 d PDU A 1
H11A H 0.5630 0.0257 0.1458 0.148 Uiso 0.695(14) 1 calc PR A 1
H11B H 0.6139 0.0881 0.1757 0.148 Uiso 0.695(14) 1 calc PR A 1
H11C H 0.5596 -0.0229 0.1783 0.148 Uiso 0.695(14) 1 calc PR A 1
N12 N 0.7441(4) 0.0384(6) 0.17868(8) 0.0682(14) Uani 0.695(14) 1 d PDU A 1
C13 C 0.8303(5) 0.0430(7) 0.17122(14) 0.080(2) Uani 0.695(14) 1 d PDU A 1
H13A H 0.8213 -0.0200 0.1706 0.120 Uiso 0.695(14) 1 calc PR A 1
H13B H 0.8768 0.0796 0.1871 0.120 Uiso 0.695(14) 1 calc PR A 1
H13C H 0.8520 0.0726 0.1509 0.120 Uiso 0.695(14) 1 calc PR A 1
C14 C 0.7280(5) 0.0417(8) 0.21193(11) 0.103(3) Uani 0.695(14) 1 d PDU A 1
H14A H 0.6724 0.0471 0.2150 0.155 Uiso 0.695(14) 1 calc PR A 1
H14B H 0.7819 0.0956 0.2212 0.155 Uiso 0.695(14) 1 calc PR A 1
H14C H 0.7190 -0.0153 0.2219 0.155 Uiso 0.695(14) 1 calc PR A 1
C10' C 0.6693(8) 0.0046(9) 0.15529(19) 0.043(3) Uiso 0.305(14) 1 d PDU A 2
C11' C 0.5699(8) -0.0198(10) 0.1607(3) 0.073(4) Uiso 0.305(14) 1 d PDU A 2
H11D H 0.5482 0.0017 0.1431 0.109 Uiso 0.305(14) 1 calc PR A 2
H11E H 0.5663 0.0105 0.1798 0.109 Uiso 0.305(14) 1 calc PR A 2
H11F H 0.5307 -0.0874 0.1629 0.109 Uiso 0.305(14) 1 calc PR A 2
N12' N 0.7177(9) 0.0026(8) 0.1788(2) 0.069(4) Uiso 0.305(14) 1 d PDU A 2
C13' C 0.8137(12) 0.0258(16) 0.1734(5) 0.138(11) Uiso 0.305(14) 1 d PDU A 2
H13D H 0.8250 -0.0195 0.1843 0.207 Uiso 0.305(14) 1 d PR A 2
H13E H 0.8560 0.0883 0.1815 0.207 Uiso 0.305(14) 1 d PR A 2
H13F H 0.8247 0.0239 0.1511 0.207 Uiso 0.305(14) 1 d PR A 2
C14' C 0.6892(12) -0.0157(11) 0.2112(2) 0.078(4) Uiso 0.305(14) 1 d PDU A 2
H14D H 0.6841 0.0364 0.2197 0.117 Uiso 0.305(14) 1 calc PR A 2
H14E H 0.7357 -0.0228 0.2231 0.117 Uiso 0.305(14) 1 calc PR A 2
H14F H 0.6289 -0.0730 0.2127 0.117 Uiso 0.305(14) 1 calc PR A 2
O20 O 0.984(4) -0.1119(16) -0.0008(4) 0.117(6) Uiso 0.17 1 d PDU B -1
C20 C 0.9822(15) -0.0367(8) -0.0003(5) 0.068(5) Uiso 0.17 1 d PDU B -1
C21 C 0.8905(15) -0.039(3) -0.0010(4) 0.076(5) Uiso 0.17 1 d PDU B -1
H21A H 0.8877 -0.0057 -0.0195 0.114 Uiso 0.17 1 calc PR B -1
H21B H 0.8846 -0.0080 0.0176 0.114 Uiso 0.17 1 calc PR B -1
H21C H 0.8395 -0.1032 -0.0016 0.114 Uiso 0.17 1 calc PR B -1
N22 N 1.0601(12) 0.0441(13) 0.0003(5) 0.098(6) Uiso 0.17 1 d PDU B -1
C23 C 1.1467(18) 0.041(4) 0.0007(7) 0.133(11) Uiso 0.17 1 d PDU B -1
H23A H 1.1864 0.0790 0.0178 0.200 Uiso 0.17 1 d PR B -1
H23B H 1.1796 0.0648 -0.0191 0.200 Uiso 0.17 1 d PR B -1
H23C H 1.1318 -0.0236 0.0035 0.200 Uiso 0.17 1 d PR B -1
C24 C 1.066(3) 0.1351(13) 0.0007(6) 0.115(11) Uiso 0.17 1 d PDU B -1
H24A H 1.0031 0.1265 -0.0004 0.172 Uiso 0.17 1 calc PR B -1
H24B H 1.1024 0.1718 -0.0172 0.172 Uiso 0.17 1 calc PR B -1
H24C H 1.0960 0.1678 0.0200 0.172 Uiso 0.17 1 calc PR B -1

loop_
_atom_site_aniso_label
_atom_site_aniso_U_11
_atom_site_aniso_U_22
_atom_site_aniso_U_33
_atom_site_aniso_U_23
_atom_site_aniso_U_13
_atom_site_aniso_U_12
Mg 0.0191(4) 0.0185(3) 0.0425(5) -0.00105(15) -0.0021(3) 0.0096(2)
O1 0.0229(7) 0.0223(7) 0.0710(10) 0.0004(6) 0.0015(6) 0.0123(5)
O2 0.0217(7) 0.0267(7) 0.0786(10) 0.0043(6) 0.0037(6) 0.0146(6)
O3 0.0173(7) 0.0228(7) 0.169(2) 0.0134(9) 0.0032(9) 0.0084(6)
C1 0.0245(12) 0.0222(9) 0.0472(14) -0.0012(5) -0.0024(10) 0.0123(6)
C2 0.0247(12) 0.0226(9) 0.0408(13) 0.0008(5) 0.0017(10) 0.0124(6)
C3 0.0218(9) 0.0269(12) 0.0426(14) 0.0014(10) 0.0007(5) 0.0134(6)
C4 0.0202(9) 0.0226(9) 0.0631(12) -0.0014(8) -0.0004(8) 0.0103(7)
C5 0.0191(9) 0.0260(9) 0.0520(11) 0.0004(7) 0.0002(7) 0.0114(7)
C6 0.0223(8) 0.0170(8) 0.0551(11) 0.0010(7) 0.0000(7) 0.0072(7)
O10 0.0622(11) 0.0592(11) 0.0450(10) -0.0013(7) -0.0109(8) 0.0282(9)
C10 0.058(3) 0.048(3) 0.056(3) 0.0023(19) -0.0069(18) 0.016(2)
C11 0.060(3) 0.151(7) 0.080(3) 0.006(4) -0.008(2) 0.049(4)
N12 0.055(2) 0.099(4) 0.0486(19) -0.006(2) -0.0086(16) 0.037(3)
C13 0.068(3) 0.126(5) 0.066(3) -0.008(3) -0.016(2) 0.063(3)
C14 0.084(4) 0.172(7) 0.059(3) -0.013(3) -0.012(2) 0.068(5)

loop_
_atom_type_symbol
_atom_type_description
_atom_type_scat_dispersion_real
_atom_type_scat_dispersion_imag
_atom_type_scat_source
C C 0.0181 0.0091 'International Tables Vol C Tables 4.2.6.8 and 6.1.1.4'
H H 0.0000 0.0000 'International Tables Vol C Tables 4.2.6.8 and 6.1.1.4'
N N 0.0311 0.0180 'International Tables Vol C Tables 4.2.6.8 and 6.1.1.4'
O O 0.0492 0.0322 'International Tables Vol C Tables 4.2.6.8 and 6.1.1.4'
Mg Mg 0.1719 0.1771 'International Tables Vol C Tables 4.2.6.8 and 6.1.1.4'

loop_
_geom_angle_atom_site_label_1
_geom_angle_atom_site_label_2
_geom_angle_atom_site_label_3
_geom_angle
_geom_angle_site_symmetry_1
_geom_angle_site_symmetry_3
_geom_angle_publ_flag
O2 Mg O2 104.56(8) . 18_654 ?
O2 Mg O10 86.22(7) . . ?
O2 Mg O10 90.84(7) 18_654 . ?
O2 Mg O10 90.84(7) . 18_654 ?
O2 Mg O10 86.21(7) 18_654 18_654 ?
O10 Mg O10 175.19(11) . 18_654 ?
O2 Mg O1 158.55(6) . 18_654 ?
O2 Mg O1 96.88(5) 18_654 18_654 ?
O10 Mg O1 94.03(7) . 18_654 ?
O10 Mg O1 90.09(7) 18_654 18_654 ?
O2 Mg O1 96.88(5) . . ?
O2 Mg O1 158.56(6) 18_654 . ?
O10 Mg O1 90.10(7) . . ?
O10 Mg O1 94.03(7) 18_654 . ?
O1 Mg O1 61.69(7) 18_654 . ?
C1 O1 Mg 88.48(11) . . ?
C4 O2 Mg 141.54(13) . . ?
O1 C1 O1 121.4(2) 18_654 . ?
O1 C1 C2 119.32(11) 18_654 . ?
O1 C1 C2 119.32(11) . . ?
O1 C1 Mg 60.68(11) 18_654 . ?
O1 C1 Mg 60.68(11) . . ?
C2 C1 Mg 180.0 . . ?
C3 C2 C3 119.8(2) . 3_665 ?
C3 C2 C1 120.12(12) . . ?
C3 C2 C1 120.12(12) 3_665 . ?
C2 C3 C2 120.2(2) . 2_655 ?
O2 C4 O3 125.21(17) . . ?
O2 C4 C5 119.55(16) . . ?
O3 C4 C5 115.24(16) . . ?
C6 C5 C6 120.08(16) 3_765 . ?
C6 C5 C4 119.34(15) 3_765 . ?
C6 C5 C4 120.58(16) . . ?
C5 C6 C5 119.92(16) 2_645 . ?
C10 O10 C10' 17.5(6) . . ?
C10 O10 Mg 151.1(3) . . ?
C10' O10 Mg 142.2(5) . . ?
O10 C10 N12 123.2(5) . . ?
O10 C10 C11 119.0(4) . . ?
N12 C10 C11 117.7(4) . . ?
C10 N12 C13 119.2(4) . . ?
C10 N12 C14 126.4(4) . . ?
C13 N12 C14 114.4(4) . . ?
O10 C10' N12' 121.0(9) . . ?
O10 C10' C11' 120.4(8) . . ?
N12' C10' C11' 118.6(9) . . ?
C10' N12' C14' 127.6(10) . . ?
C10' N12' C13' 118.6(11) . . ?
C14' N12' C13' 113.7(11) . . ?
O20 C20 N22 120.5(14) . . ?
O20 C20 C21 120.2(12) . . ?
N22 C20 C21 119.3(12) . . ?
C20 N22 C23 116.5(13) . . ?
C20 N22 C24 125.0(14) . . ?
C23 N22 C24 118.5(13) . . ?

loop_
_geom_bond_atom_site_label_1
_geom_bond_atom_site_label_2
_geom_bond_distance
_geom_bond_site_symmetry_2
_geom_bond_publ_flag
Mg O2 2.0298(14) . ?
Mg O2 2.0298(14) 18_654 ?
Mg O10 2.0364(16) . ?
Mg O10 2.0365(16) 18_654 ?
Mg O1 2.1422(14) 18_654 ?
Mg O1 2.1423(14) . ?
O1 C1 1.2597(17) . ?
O2 C4 1.230(2) . ?
O3 C4 1.267(2) . ?
C1 O1 1.2597(17) 18_654 ?
C1 C2 1.505(3) . ?
C2 C3 1.3924(16) . ?
C2 C3 1.3924(16) 3_665 ?
C3 C2 1.3924(16) 2_655 ?
C4 C5 1.502(2) . ?
C5 C6 1.388(2) 3_765 ?
C5 C6 1.390(2) . ?
C6 C5 1.388(2) 2_645 ?
O10 C10 1.208(5) . ?
O10 C10' 1.227(9) . ?
C10 N12 1.314(5) . ?
C10 C11 1.529(7) . ?
N12 C13 1.432(6) . ?
N12 C14 1.462(6) . ?
C10' N12' 1.301(11) . ?
C10' C11' 1.506(12) . ?
N12' C14' 1.457(12) . ?
N12' C13' 1.460(14) . ?
O20 C20 1.266(9) . ?
C20 N22 1.318(9) . ?
C20 C21 1.508(10) . ?
N22 C23 1.464(10) . ?
N22 C24 1.465(10) . ?
